data_7245554
loop_
_publ_author_name
'Manfroni, Giacomo'
'Spingler, Bernhard'
'Prescimone, Alessandro'
'Constable, Edwin C.'
'Housecroft, Catherine E.'

_publ_section_title
;
 Multitopic 3,2':6',3''-terpyridine ligands as 4-connecting nodes in
 two-dimensional 4,4-networks
;
_journal_name_full CrystEngComm
_journal_paper_doi 10.1039/D2CE01130A
_journal_year 2022
_chemical_formula_moiety 'C72 H44 Cu2 F24 N6 O10, 3.6(C6 H4 Cl2), 2(C H Cl3)'
_chemical_formula_sum 'C95.6 H60.4 Cl13.2 Cu2 F24 N6 O10'
_chemical_formula_weight 2504.12
_space_group_crystal_system monoclinic
_space_group_IT_number 14
_space_group_name_Hall '-P 2yn'
_space_group_name_H-M_alt 'P 1 21/n 1'
_atom_sites_solution_hydrogens geom
_atom_sites_solution_primary dual
_audit_creation_date 2021-01-28
_audit_creation_method
;
Olex2 1.3
(compiled 2020.11.12 svn.r5f609507 for OlexSys, GUI svn.r6226)
;
_audit_update_record
;
2022-03-29 deposited with the CCDC.	2022-09-23 downloaded from the CCDC.
;
_cell_angle_alpha 90
_cell_angle_beta 94.874(3)
_cell_angle_gamma 90
_cell_formula_units_Z 2
_cell_length_a 11.9740(4)
_cell_length_b 24.5642(6)
_cell_length_c 19.0265(6)
_cell_measurement_reflns_used 91325
_cell_measurement_temperature 130
_cell_measurement_theta_max 56.84
_cell_measurement_theta_min 2.03
_cell_volume 5576.1(3)
_computing_cell_refinement
;
X-Area Recipe 1.34.0.0 (STOE, 2019)
;
_computing_data_collection
;
X-Area Pilatus3_SV 1.31.154.0 (STOE, 2019)
;
_computing_data_reduction
;
X-Area Integrate 1.77.0.0 (STOE, 2019)
X-Area LANA 1.77.1.0 (STOE, 2019)
X-Area X-Red32 1.65.0.0 (STOE, 2018)
;
_computing_molecular_graphics 'Olex2 1.3 (Dolomanov et al., 2009)'
_computing_publication_material
;
STOE & Cie GmbH, X-Area, software package for collecting single-crystal or
multi-domain crystal data on STOE area-detector diffractometers, for image 
processing, for the correction and scaling of reflection intensities and 
for outlier rejection, version 1.88, Darmstadt 2019
;
_computing_structure_refinement 'SHELXL 2018/3 (Sheldrick, 2015)'
_computing_structure_solution 'SHELXT 2018/2 (Sheldrick, 2018)'
_diffrn_ambient_temperature 130
_diffrn_detector Pilatus300K
_diffrn_detector_area_resol_mean 5.81
_diffrn_detector_type 'DECTRIS PILATUS 300K'
_diffrn_measured_fraction_theta_full 0.998
_diffrn_measured_fraction_theta_max 0.987
_diffrn_measurement_device 'Eulerian 4-circle diffractometer'
_diffrn_measurement_device_type 'STOE STADIVARI'
_diffrn_measurement_method 'rotation method, \w scans'
_diffrn_radiation_collimation '1.2 0.6 mm diameter'
_diffrn_radiation_monochromator 'Graded multilayer mirror'
_diffrn_radiation_polarisn_norm 0
_diffrn_radiation_probe x-ray
_diffrn_radiation_type GaK\a
_diffrn_radiation_wavelength 1.34143
_diffrn_reflns_av_R_equivalents 0.1234
_diffrn_reflns_av_unetI/netI 0.0700
_diffrn_reflns_Laue_measured_fraction_full 0.998
_diffrn_reflns_Laue_measured_fraction_max 0.987
_diffrn_reflns_limit_h_max 14
_diffrn_reflns_limit_h_min -13
_diffrn_reflns_limit_k_max 28
_diffrn_reflns_limit_k_min -30
_diffrn_reflns_limit_l_max 18
_diffrn_reflns_limit_l_min -23
_diffrn_reflns_number 62274
_diffrn_reflns_point_group_measured_fraction_full 0.998
_diffrn_reflns_point_group_measured_fraction_max 0.987
_diffrn_reflns_theta_full 53.597
_diffrn_reflns_theta_max 56.819
_diffrn_reflns_theta_min 2.561
_diffrn_source 'Metaljet D2'
_diffrn_source_current 3.570
_diffrn_source_power 0.250
_diffrn_source_voltage 70
_exptl_absorpt_coefficient_mu 4.547
_exptl_absorpt_correction_T_max 0.5602
_exptl_absorpt_correction_T_min 0.0035
_exptl_absorpt_correction_type multi-scan
_exptl_absorpt_process_details
;
STOE X-Red32, absorption correction by Gaussian integration, analogous to
P. Coppens in: F. R. Ahmed (Editor), "Crystallographic Computing", Munksgaard,
Copenhagen (1970), 255 - 270. Afterwards scaling of reflection intensities was
performed within STOE LANA. J. Koziskova, F. Hahn, J. Richter, J. Kozisek, Acta
Chimica Slovaca, vol. 9, no. 2, 2016, pp. 136 - 140.
Finally a spherical absorption correction was done within STOE LANA.
;
_exptl_crystal_colour green
_exptl_crystal_colour_primary green
_exptl_crystal_density_diffrn 1.491
_exptl_crystal_description plate
_exptl_crystal_F_000 2509
_exptl_crystal_size_max 0.2
_exptl_crystal_size_mid 0.143
_exptl_crystal_size_min 0.08
_refine_diff_density_max 1.889
_refine_diff_density_min -1.099
_refine_diff_density_rms 0.167
_refine_ls_extinction_method none
_refine_ls_goodness_of_fit_ref 1.027
_refine_ls_hydrogen_treatment constr
_refine_ls_matrix_type full
_refine_ls_number_parameters 635
_refine_ls_number_reflns 11193
_refine_ls_number_restraints 18
_refine_ls_restrained_S_all 1.030
_refine_ls_R_factor_all 0.1547
_refine_ls_R_factor_gt 0.1224
_refine_ls_shift/su_max 0.001
_refine_ls_shift/su_mean 0.000
_refine_ls_structure_factor_coef Fsqd
_refine_ls_weighting_details 'w=1/[\s^2^(Fo^2^)+(0.3500P)^2^+0.9000P] where P=(Fo^2^+2Fc^2^)/3'
_refine_ls_weighting_scheme calc
_refine_ls_wR_factor_gt 0.3685
_refine_ls_wR_factor_ref 0.4112
_reflns_Friedel_coverage 0.000
_reflns_number_gt 8115
_reflns_number_total 11193
_reflns_threshold_expression 'I > 2\s(I)'
_cod_data_source_file d2ce01130a2.cif
_cod_data_source_block ma177(4)_130k
_cod_original_formula_sum 'C95.60 H60.40 Cl13.20 Cu2 F24 N6 O10'
_cod_database_code 7245554
_shelx_shelxl_version_number 2018/3
_shelx_space_group_comment
;
The symmetry employed for this shelxl refinement is uniquely defined
by the following loop, which should always be used as a source of
symmetry information in preference to the above space-group names.
They are only intended as comments.
;
_shelx_estimated_absorpt_t_max 0.712
_shelx_estimated_absorpt_t_min 0.463
_olex2_refinement_description
;
1. Fixed Uiso
 At 1.2 times of:
  All C(H) groups, All C(H,H) groups
2. Restrained distances
 F7-F9 \\sim F7-F8 \\sim F9-F8
 with sigma of 0.04
 C10-F7 \\sim C10-F9 \\sim C10-F8 \\sim C10-C6
 with sigma of 0.02
 C62-C6 \\sim C62-F13 \\sim C62-F15 \\sim C62-F14
 with sigma of 0.02
 F13-F15 \\sim F13-F14 \\sim F15-F14
 with sigma of 0.04
3. Uiso/Uaniso restraints and constraints
Uanis(C40) = Uanis(C39) = Uanis(C38) = Uanis(C37) = Uanis(C42) = Uanis(C41)
Uiso(C60) = Uiso(C55) = Uiso(C56) = Uiso(C57) = Uiso(C58) = Uiso(C59)
Uanis(C10) = Uanis(C62)
Uanis(F13) = Uanis(F7) = Uanis(F8) = Uanis(F14) = Uanis(F9) = Uanis(F15)
4. Others
 Fixed Sof: Cl1(0.8) Cl8(0.8) F8(0.5) F7(0.5) F9(0.5) C10(0.5) C38(0.8)
 C39(0.8) H39(0.8) C40(0.8) H40(0.8) C41(0.8) H41(0.8) C42(0.8) H42(0.8)
 C37(0.8) Cl11(0.5) Cl3(0.5) C43(0.5) C44(0.5) H44(0.5) C45(0.5) H45(0.5)
 C46(0.5) H46(0.5) C47(0.5) H47(0.5) C48(0.5) Cl7(0.3) C49(0.3) C50(0.3)
 H50(0.3) C51(0.3) H51(0.3) C52(0.3) H52(0.3) C53(0.3) H53(0.3) C54(0.3)
 Cl2(0.3) Cl9(0.2) C55(0.2) C56(0.2) H56(0.2) C57(0.2) H57(0.2) C58(0.2)
 H58(0.2) C59(0.2) H59(0.2) C60(0.2) Cl5(0.2) F13(0.5) F15(0.5) F14(0.5)
 C62(0.5)
5.a Ternary CH refined with riding coordinates:
 C61(H61)
5.b Secondary CH2 refined with riding coordinates:
 C29(H29A,H29B), C30(H30A,H30B)
5.c Aromatic/amide H refined with riding coordinates:
 C24(H24), C16(H16), C14(H14), C19(H19), C26(H26), C22(H22), C11(H11),
 C20(H20), C21(H21), C32(H32), C28(H28), C7(H7), C27(H27), C34(H34), C36(H36),
 C2(H2), C33(H33), C35(H35), C39(H39), C40(H40), C41(H41), C42(H42), C44(H44),
 C45(H45), C46(H46), C47(H47), C50(H50), C51(H51), C52(H52), C53(H53), C56(H56),
  C57(H57), C58(H58), C59(H59)
5.d Fitted hexagon refined as free rotating group:
 C38(C39,C40,C41,C42,C37), C43(C44,C45,C46,C47,C48), C49(C50,C51,C52,C53,C54),
 C55(C56,C57,C58,C59,C60)
;
_smtbx_masks_void_probe_radius 1.2
_smtbx_masks_void_truncation_radius 1.2
_olex2_date_sample_data_collection 2021-01-26
_olex2_date_sample_submission 2021-01-24
_olex2_diffrn_ambient_temperature_device 'Oxford Cryosystems'
_olex2_exptl_crystal_mounting_method 'The crystal was mounted on a mylar loop in perfluoroether oil'
_olex2_submission_original_sample_id MA177_4_130K
_olex2_submission_special_instructions 'No special instructions were received'

loop_
_space_group_symop_operation_xyz
'x, y, z'
'-x+1/2, y+1/2, -z+1/2'
'-x, -y, -z'
'x-1/2, -y-1/2, z-1/2'

loop_
_atom_site_label
_atom_site_type_symbol
_atom_site_fract_x
_atom_site_fract_y
_atom_site_fract_z
_atom_site_U_iso_or_equiv
_atom_site_adp_type
_atom_site_occupancy
_atom_site_site_symmetry_order
_atom_site_calc_flag
_atom_site_refinement_flags_posn
_atom_site_refinement_flags_adp
_atom_site_refinement_flags_occupancy
_atom_site_disorder_assembly
_atom_site_disorder_group
Cu1 Cu 0.25780(8) 0.26067(3) 0.76938(4) 0.0273(3) Uani 1 1 d . . . . .
Cl1 Cl 0.8228(2) 0.49904(10) 0.59566(13) 0.0575(6) Uani 0.8 1 d . . P . .
Cl4 Cl 0.0196(3) 0.29390(11) 0.57607(12) 0.0753(7) Uani 1 1 d . . . . .
Cl6 Cl -0.0102(3) 0.39969(12) 0.51292(13) 0.0907(10) Uani 1 1 d . . . . .
Cl8 Cl 0.7448(3) 0.54024(14) 0.73900(15) 0.0796(10) Uani 0.8 1 d . . P . .
Cl10 Cl 0.1740(3) 0.33297(19) 0.4796(2) 0.1131(13) Uani 1 1 d . . . . .
F12 F 0.4056(4) 0.28737(19) 0.5529(2) 0.0514(11) Uani 1 1 d . . . . .
O4 O 0.3233(4) 0.26575(16) 0.6774(2) 0.0333(10) Uani 1 1 d . . . . .
O2 O 0.1983(4) 0.25448(18) 0.8629(2) 0.0331(10) Uani 1 1 d . . . . .
F11 F 0.4016(4) 0.2026(2) 0.5261(2) 0.0574(12) Uani 1 1 d . . . . .
O3 O 0.1312(4) 0.20040(18) 0.7144(2) 0.0346(10) Uani 1 1 d . . . . .
O1 O 0.3902(4) 0.32094(18) 0.8217(2) 0.0372(10) Uani 1 1 d . . . . .
F8 F 0.1073(13) 0.0929(7) 0.5906(9) 0.0596(12) Uani 0.5 1 d D . P A 1
F10 F 0.5107(4) 0.2308(3) 0.6136(3) 0.0645(14) Uani 1 1 d . . . . .
O5 O 0.5075(4) 0.41844(18) 0.4006(2) 0.0376(11) Uani 1 1 d . . . . .
N3 N 0.1398(5) 0.6977(2) 0.7041(3) 0.0297(11) Uani 1 1 d . . . . .
F4 F 0.2409(5) 0.2493(3) 1.0455(2) 0.0711(15) Uani 1 1 d . . . . .
N2 N 0.1345(4) 0.50715(18) 0.6741(2) 0.0271(10) Uani 1 1 d . . . . .
N1 N 0.1565(4) 0.3224(2) 0.7428(3) 0.0289(10) Uani 1 1 d . . . . .
F1 F 0.5674(5) 0.3759(2) 0.8680(3) 0.0683(14) Uani 1 1 d . . . . .
F5 F 0.0951(5) 0.2363(3) 0.9771(3) 0.080(2) Uani 1 1 d . . . . .
F6 F 0.2326(6) 0.1797(2) 0.9798(3) 0.0833(19) Uani 1 1 d . . . . .
F7 F 0.1092(9) 0.0890(5) 0.7043(6) 0.0596(12) Uani 0.5 1 d D . P A 1
F2 F 0.4748(5) 0.3955(3) 0.9551(4) 0.089(2) Uani 1 1 d . . . . .
F3 F 0.5807(5) 0.3253(3) 0.9588(3) 0.088(2) Uani 1 1 d . . . . .
F9 F -0.0218(9) 0.1305(4) 0.6400(6) 0.0596(12) Uani 0.5 1 d D . P A 1
C23 C 0.4128(5) 0.5025(2) 0.5457(3) 0.0263(11) Uani 1 1 d . . . . .
C24 C 0.4180(5) 0.4605(2) 0.4962(3) 0.0259(11) Uani 1 1 d . . . . .
H24 H 0.362180 0.432892 0.493731 0.031 Uiso 1 1 calc R U . . .
C12 C 0.1348(5) 0.4116(2) 0.6920(3) 0.0265(12) Uani 1 1 d . . . . .
C18 C 0.1229(5) 0.6041(2) 0.6698(3) 0.0256(11) Uani 1 1 d . . . . .
C15 C 0.3174(5) 0.5042(2) 0.5913(3) 0.0240(11) Uani 1 1 d . . . . .
C13 C 0.1840(5) 0.4605(2) 0.6597(3) 0.0261(12) Uani 1 1 d . . . . .
C31 C 0.3730(6) 0.2964(3) 0.3132(3) 0.0359(14) Uani 1 1 d . . . . .
C16 C 0.2667(5) 0.5533(2) 0.6070(3) 0.0257(11) Uani 1 1 d . . . . .
H16 H 0.293165 0.586616 0.589239 0.031 Uiso 1 1 calc R U . . .
C14 C 0.2749(5) 0.4572(2) 0.6198(3) 0.0250(11) Uani 1 1 d . . . . .
H14 H 0.308247 0.422902 0.611867 0.030 Uiso 1 1 calc R U . . .
C25 C 0.5019(5) 0.4581(2) 0.4511(3) 0.0255(11) Uani 1 1 d . . . . .
C19 C 0.1841(5) 0.6509(2) 0.6818(3) 0.0273(12) Uani 1 1 d . . . . .
H19 H 0.261418 0.650336 0.674092 0.033 Uiso 1 1 calc R U . . .
C26 C 0.0237(6) 0.4129(3) 0.7091(4) 0.0353(14) Uani 1 1 d . . . . .
H26 H -0.020968 0.444443 0.699866 0.042 Uiso 1 1 calc R U . . .
C17 C 0.1777(5) 0.5530(2) 0.6484(3) 0.0265(11) Uani 1 1 d . . . . .
C29 C 0.4245(5) 0.3774(2) 0.3936(3) 0.0290(12) Uani 1 1 d . . . . .
H29A H 0.349251 0.393510 0.382742 0.035 Uiso 1 1 calc R U . . .
H29B H 0.424312 0.355818 0.437541 0.035 Uiso 1 1 calc R U . . .
C22 C 0.0294(5) 0.6986(3) 0.7133(3) 0.0339(13) Uani 1 1 d . . . . .
H22 H -0.002853 0.731551 0.728188 0.041 Uiso 1 1 calc R U . . .
C11 C 0.1973(5) 0.3664(2) 0.7100(3) 0.0266(11) Uani 1 1 d . . . . .
H11 H 0.273240 0.365724 0.699009 0.032 Uiso 1 1 calc R U . . .
C30 C 0.4567(6) 0.3417(3) 0.3325(3) 0.0357(14) Uani 1 1 d . . . . .
H30A H 0.463266 0.365015 0.290568 0.043 Uiso 1 1 calc R U . . .
H30B H 0.531170 0.325329 0.345428 0.043 Uiso 1 1 calc R U . . .
C20 C 0.0084(6) 0.6056(3) 0.6818(4) 0.0358(14) Uani 1 1 d . . . . .
H20 H -0.036393 0.573728 0.675926 0.043 Uiso 1 1 calc R U . . .
C8 C 0.3190(6) 0.2294(3) 0.6300(3) 0.0333(13) Uani 1 1 d . . . . .
C21 C -0.0377(6) 0.6539(3) 0.7022(4) 0.0378(14) Uani 1 1 d . . . . .
H21 H -0.115431 0.656139 0.708351 0.045 Uiso 1 1 calc R U . . .
C32 C 0.3516(6) 0.2574(3) 0.3628(4) 0.0406(15) Uani 1 1 d . . . . .
H32 H 0.387192 0.259924 0.409240 0.049 Uiso 1 1 calc R U . . .
C1 C 0.4097(6) 0.3200(3) 0.8855(4) 0.0407(15) Uani 1 1 d . . . . .
C28 C 0.0480(5) 0.3230(2) 0.7563(3) 0.0338(13) Uani 1 1 d . . . . .
H28 H 0.017785 0.292081 0.777906 0.041 Uiso 1 1 calc R U . . .
C9 C 0.4085(7) 0.2370(3) 0.5802(4) 0.0427(16) Uani 1 1 d . . . . .
C7 C 0.2483(7) 0.1856(3) 0.6201(3) 0.0414(16) Uani 1 1 d . . . . .
H7 H 0.260375 0.161299 0.582594 0.050 Uiso 1 1 calc R U . . .
C27 C -0.0208(6) 0.3671(3) 0.7399(4) 0.0436(16) Uani 1 1 d . . . . .
H27 H -0.097423 0.366229 0.749366 0.052 Uiso 1 1 calc R U . . .
C6 C 0.1572(6) 0.1739(3) 0.6624(3) 0.0368(14) Uani 1 1 d D . . . .
C34 C 0.2247(6) 0.2117(3) 0.2782(5) 0.053(2) Uani 1 1 d . . . . .
H34 H 0.172788 0.183163 0.266509 0.063 Uiso 1 1 calc R U . . .
C3 C 0.2541(6) 0.2620(3) 0.9202(3) 0.0388(15) Uani 1 1 d . . . . .
C36 C 0.3198(6) 0.2920(3) 0.2469(4) 0.0411(15) Uani 1 1 d . . . . .
H36 H 0.333470 0.318416 0.212213 0.049 Uiso 1 1 calc R U . . .
C2 C 0.3515(6) 0.2910(4) 0.9364(4) 0.0468(17) Uani 1 1 d . . . . .
H2 H 0.381804 0.291750 0.984150 0.056 Uiso 1 1 calc R U . . .
C4 C 0.2036(7) 0.2322(4) 0.9818(4) 0.0503(19) Uani 1 1 d . . . . .
C33 C 0.2796(7) 0.2149(3) 0.3457(4) 0.0461(17) Uani 1 1 d . . . . .
H33 H 0.267196 0.187802 0.379766 0.055 Uiso 1 1 calc R U . . .
C10 C 0.0928(12) 0.1248(6) 0.6480(8) 0.056(2) Uani 0.5 1 d D . P A 1
C35 C 0.2460(6) 0.2495(4) 0.2296(4) 0.0463(18) Uani 1 1 d . . . . .
H35 H 0.210310 0.247011 0.183170 0.056 Uiso 1 1 calc R U . . .
C5 C 0.5091(7) 0.3546(4) 0.9169(5) 0.061(2) Uani 1 1 d . . . . .
C38 C 0.6844(7) 0.4828(2) 0.6981(4) 0.0669(13) Uani 0.8 1 d G . P . .
C39 C 0.5995(6) 0.4552(3) 0.7287(3) 0.0669(13) Uani 0.8 1 d G . P . .
H39 H 0.572791 0.468458 0.771072 0.080 Uiso 0.8 1 calc R U P . .
C40 C 0.5537(6) 0.4083(3) 0.6973(4) 0.0669(13) Uani 0.8 1 d G . P . .
H40 H 0.495639 0.389423 0.718232 0.080 Uiso 0.8 1 calc R U P . .
C41 C 0.5928(6) 0.3889(2) 0.6353(4) 0.0669(13) Uani 0.8 1 d G . P . .
H41 H 0.561436 0.356770 0.613833 0.080 Uiso 0.8 1 calc R U P . .
C42 C 0.6777(6) 0.4164(3) 0.6047(3) 0.0669(13) Uani 0.8 1 d G . P . .
H42 H 0.704386 0.403151 0.562275 0.080 Uiso 0.8 1 calc R U P . .
C37 C 0.7235(6) 0.4634(3) 0.6360(4) 0.0669(13) Uani 0.8 1 d G . P . .
C61 C 0.0341(8) 0.3326(4) 0.5001(5) 0.061(2) Uani 1 1 d . . . . .
H61 H -0.013526 0.316227 0.459851 0.073 Uiso 1 1 calc R U . . .
Cl11 Cl 0.2817(6) 0.4753(3) 0.8454(4) 0.0796(17) Uiso 0.5 1 d . . P B 1
Cl3 Cl 0.0925(8) 0.5614(4) 0.8570(4) 0.110(2) Uiso 0.5 1 d . . P B 1
C43 C 0.1537(11) 0.4571(6) 0.8722(8) 0.072(5) Uiso 0.5 1 d G . P B 1
C44 C 0.1431(13) 0.4030(6) 0.8918(10) 0.082(7) Uiso 0.5 1 d G . P B 1
H44 H 0.202631 0.378121 0.886675 0.099 Uiso 0.5 1 calc R U P B 1
C45 C 0.0453(15) 0.3851(5) 0.9190(10) 0.112(9) Uiso 0.5 1 d G . P B 1
H45 H 0.038050 0.348139 0.932432 0.134 Uiso 0.5 1 calc R U P B 1
C46 C -0.0419(12) 0.4215(7) 0.9266(10) 0.090(7) Uiso 0.5 1 d G . P B 1
H46 H -0.108692 0.409299 0.945172 0.108 Uiso 0.5 1 calc R U P B 1
C47 C -0.0313(12) 0.4756(7) 0.9070(10) 0.110(9) Uiso 0.5 1 d G . P B 1
H47 H -0.090854 0.500442 0.912154 0.132 Uiso 0.5 1 calc R U P B 1
C48 C 0.0665(14) 0.4934(5) 0.8798(9) 0.081(6) Uiso 0.5 1 d G . P B 1
Cl7 Cl -0.1684(8) 0.6253(4) 0.8959(5) 0.077(2) Uiso 0.3 1 d . . P C 2
C49 C -0.1070(14) 0.5205(9) 0.9002(12) 0.087(11) Uiso 0.3 1 d G . P C 2
C50 C -0.1238(18) 0.4659(8) 0.9150(14) 0.083(10) Uiso 0.3 1 d G . P C 2
H50 H -0.070151 0.439498 0.903660 0.100 Uiso 0.3 1 calc R U P C 2
C51 C -0.2192(19) 0.4498(5) 0.9464(13) 0.078(9) Uiso 0.3 1 d G . P C 2
H51 H -0.230676 0.412448 0.956508 0.094 Uiso 0.3 1 calc R U P C 2
C52 C -0.2977(14) 0.4884(7) 0.9630(10) 0.053(6) Uiso 0.3 1 d G . P C 2
H52 H -0.362831 0.477405 0.984445 0.063 Uiso 0.3 1 calc R U P C 2
C53 C -0.2808(13) 0.5430(6) 0.9482(9) 0.043(5) Uiso 0.3 1 d G . P C 2
H53 H -0.334462 0.569414 0.959533 0.052 Uiso 0.3 1 calc R U P C 2
C54 C -0.1855(15) 0.5591(6) 0.9168(10) 0.046(5) Uiso 0.3 1 d G . P C 2
Cl2 Cl 0.0165(18) 0.5404(8) 0.8591(10) 0.143(5) Uiso 0.3 1 d . . P C 2
Cl9 Cl -0.3748(10) 0.5038(5) 0.9732(6) 0.064(3) Uiso 0.2 1 d . . P D -1
C55 C -0.275(2) 0.5537(10) 1.0013(12) 0.048(4) Uiso 0.2 1 d G . P D -1
C56 C -0.224(2) 0.5846(11) 0.9516(9) 0.048(4) Uiso 0.2 1 d G . P D -1
H56 H -0.246080 0.579891 0.902778 0.058 Uiso 0.2 1 calc R U P D -1
C57 C -0.142(2) 0.6222(10) 0.9733(11) 0.048(4) Uiso 0.2 1 d G . P D -1
H57 H -0.107374 0.643329 0.939392 0.058 Uiso 0.2 1 calc R U P D -1
C58 C -0.110(2) 0.6291(10) 1.0448(12) 0.048(4) Uiso 0.2 1 d G . P D -1
H58 H -0.053858 0.654837 1.059636 0.058 Uiso 0.2 1 calc R U P D -1
C59 C -0.161(2) 0.5982(11) 1.0944(9) 0.048(4) Uiso 0.2 1 d G . P D -1
H59 H -0.139049 0.602906 1.143267 0.058 Uiso 0.2 1 calc R U P D -1
C60 C -0.243(2) 0.5606(10) 1.0727(11) 0.048(4) Uiso 0.2 1 d G . P D -1
Cl5 Cl -0.3063(16) 0.5267(7) 1.1305(10) 0.084(5) Uiso 0.2 1 d . . P D -1
F13 F 0.0588(9) 0.0934(5) 0.6950(6) 0.0596(12) Uani 0.5 1 d D . P A 2
F15 F -0.0197(9) 0.1475(4) 0.6124(6) 0.0596(12) Uani 0.5 1 d D . P A 2
F14 F 0.1270(13) 0.0980(7) 0.5892(9) 0.0596(12) Uani 0.5 1 d D . P A 2
C62 C 0.0833(12) 0.1285(6) 0.6412(8) 0.056(2) Uani 0.5 1 d D . P A 2

loop_
_atom_site_aniso_label
_atom_site_aniso_U_11
_atom_site_aniso_U_22
_atom_site_aniso_U_33
_atom_site_aniso_U_23
_atom_site_aniso_U_13
_atom_site_aniso_U_12
Cu1 0.0384(6) 0.0174(5) 0.0275(5) 0.0052(3) 0.0110(4) 0.0019(3)
Cl1 0.0568(14) 0.0502(14) 0.0624(13) 0.0010(10) -0.0131(11) 0.0032(11)
Cl4 0.0954(19) 0.0685(15) 0.0602(12) -0.0064(10) -0.0037(12) -0.0056(13)
Cl6 0.128(3) 0.0779(17) 0.0622(13) -0.0105(12) -0.0155(15) 0.0325(17)
Cl8 0.119(3) 0.0625(19) 0.0570(15) -0.0047(12) 0.0058(16) -0.0129(17)
Cl10 0.0631(17) 0.147(3) 0.133(3) 0.022(3) 0.0323(18) 0.0217(19)
F12 0.060(3) 0.049(3) 0.048(2) 0.0111(19) 0.020(2) -0.005(2)
O4 0.050(3) 0.023(2) 0.028(2) 0.0027(15) 0.0132(19) 0.0042(18)
O2 0.043(3) 0.028(2) 0.029(2) 0.0087(16) 0.0095(19) 0.0032(18)
F11 0.071(3) 0.061(3) 0.044(2) -0.013(2) 0.028(2) -0.005(2)
O3 0.043(3) 0.029(2) 0.033(2) -0.0035(17) 0.0155(18) -0.0004(19)
O1 0.048(3) 0.029(2) 0.035(2) 0.0043(17) 0.0056(19) 0.0010(19)
F8 0.057(3) 0.057(2) 0.069(2) -0.0195(18) 0.028(2) -0.021(2)
F10 0.037(2) 0.107(4) 0.051(2) 0.009(3) 0.013(2) 0.016(2)
O5 0.040(3) 0.026(2) 0.049(2) -0.0160(19) 0.021(2) -0.0101(19)
N3 0.040(3) 0.018(2) 0.032(2) -0.0052(18) 0.006(2) -0.001(2)
F4 0.082(4) 0.093(4) 0.038(2) 0.001(2) 0.006(2) -0.012(3)
N2 0.036(3) 0.016(2) 0.029(2) -0.0006(17) 0.0058(19) -0.0009(19)
N1 0.034(3) 0.021(2) 0.033(2) 0.0060(19) 0.010(2) 0.000(2)
F1 0.060(3) 0.079(4) 0.066(3) -0.002(3) 0.009(2) -0.031(3)
F5 0.045(3) 0.146(6) 0.053(3) 0.022(3) 0.021(2) -0.005(3)
F6 0.140(6) 0.048(3) 0.068(3) 0.022(2) 0.044(3) -0.003(3)
F7 0.057(3) 0.057(2) 0.069(2) -0.0195(18) 0.028(2) -0.021(2)
F2 0.078(4) 0.092(5) 0.098(4) -0.044(4) 0.010(3) -0.024(3)
F3 0.053(3) 0.130(6) 0.078(4) 0.022(4) -0.012(3) -0.010(3)
F9 0.057(3) 0.057(2) 0.069(2) -0.0195(18) 0.028(2) -0.021(2)
C23 0.034(3) 0.017(3) 0.030(2) -0.002(2) 0.009(2) 0.001(2)
C24 0.035(3) 0.015(3) 0.029(2) -0.003(2) 0.009(2) -0.002(2)
C12 0.033(3) 0.019(3) 0.028(2) 0.000(2) 0.006(2) 0.000(2)
C18 0.027(3) 0.020(3) 0.031(3) 0.001(2) 0.009(2) 0.000(2)
C15 0.029(3) 0.018(3) 0.025(2) -0.0005(19) 0.003(2) -0.001(2)
C13 0.033(3) 0.019(3) 0.026(2) 0.003(2) 0.004(2) 0.001(2)
C31 0.035(3) 0.033(3) 0.041(3) -0.016(3) 0.012(3) -0.004(3)
C16 0.029(3) 0.016(3) 0.034(3) 0.003(2) 0.010(2) -0.001(2)
C14 0.028(3) 0.014(2) 0.033(3) -0.002(2) 0.004(2) 0.004(2)
C25 0.028(3) 0.019(3) 0.031(3) -0.005(2) 0.013(2) 0.002(2)
C19 0.029(3) 0.020(3) 0.033(3) -0.005(2) 0.005(2) 0.004(2)
C26 0.033(3) 0.023(3) 0.051(3) 0.009(3) 0.010(3) 0.000(2)
C17 0.028(3) 0.020(3) 0.033(3) 0.000(2) 0.006(2) -0.001(2)
C29 0.030(3) 0.026(3) 0.033(3) -0.007(2) 0.010(2) -0.008(2)
C22 0.033(3) 0.027(3) 0.043(3) -0.004(2) 0.010(3) 0.003(3)
C11 0.033(3) 0.019(3) 0.029(2) 0.002(2) 0.007(2) 0.000(2)
C30 0.041(4) 0.030(3) 0.037(3) -0.010(3) 0.011(3) -0.007(3)
C20 0.037(3) 0.022(3) 0.051(3) -0.010(3) 0.017(3) -0.002(3)
C8 0.040(3) 0.036(3) 0.025(3) 0.002(2) 0.006(2) 0.007(3)
C21 0.027(3) 0.030(3) 0.056(4) -0.010(3) 0.007(3) 0.000(3)
C32 0.046(4) 0.034(4) 0.041(3) -0.008(3) 0.000(3) -0.011(3)
C1 0.037(4) 0.043(4) 0.043(3) -0.010(3) 0.007(3) 0.003(3)
C28 0.036(3) 0.019(3) 0.048(3) 0.010(2) 0.014(3) 0.004(2)
C9 0.044(4) 0.049(4) 0.036(3) 0.000(3) 0.009(3) -0.002(3)
C7 0.055(4) 0.037(4) 0.033(3) -0.005(3) 0.013(3) 0.000(3)
C27 0.036(3) 0.033(4) 0.064(4) 0.017(3) 0.020(3) -0.002(3)
C6 0.043(4) 0.029(3) 0.039(3) 0.002(2) 0.006(3) 0.001(3)
C34 0.033(4) 0.049(5) 0.077(5) -0.036(4) 0.004(4) -0.005(3)
C3 0.046(4) 0.036(4) 0.035(3) -0.002(3) 0.007(3) 0.008(3)
C36 0.034(3) 0.046(4) 0.045(3) -0.014(3) 0.010(3) 0.001(3)
C2 0.043(4) 0.066(5) 0.032(3) 0.000(3) 0.006(3) -0.002(3)
C4 0.052(5) 0.065(5) 0.034(3) 0.008(3) 0.009(3) 0.008(4)
C33 0.052(4) 0.026(3) 0.061(4) -0.005(3) 0.012(3) -0.009(3)
C10 0.069(6) 0.052(5) 0.050(5) -0.010(4) 0.021(4) -0.014(4)
C35 0.039(4) 0.058(5) 0.041(4) -0.018(3) -0.002(3) 0.004(3)
C5 0.048(5) 0.082(6) 0.052(4) -0.015(4) 0.010(4) -0.002(4)
C38 0.072(3) 0.051(3) 0.072(3) 0.022(2) -0.024(2) -0.002(2)
C39 0.072(3) 0.051(3) 0.072(3) 0.022(2) -0.024(2) -0.002(2)
C40 0.072(3) 0.051(3) 0.072(3) 0.022(2) -0.024(2) -0.002(2)
C41 0.072(3) 0.051(3) 0.072(3) 0.022(2) -0.024(2) -0.002(2)
C42 0.072(3) 0.051(3) 0.072(3) 0.022(2) -0.024(2) -0.002(2)
C37 0.072(3) 0.051(3) 0.072(3) 0.022(2) -0.024(2) -0.002(2)
C61 0.057(5) 0.067(6) 0.059(5) -0.006(4) 0.006(4) 0.007(4)
F13 0.057(3) 0.057(2) 0.069(2) -0.0195(18) 0.028(2) -0.021(2)
F15 0.057(3) 0.057(2) 0.069(2) -0.0195(18) 0.028(2) -0.021(2)
F14 0.057(3) 0.057(2) 0.069(2) -0.0195(18) 0.028(2) -0.021(2)
C62 0.069(6) 0.052(5) 0.050(5) -0.010(4) 0.021(4) -0.014(4)

loop_
_atom_type_symbol
_atom_type_description
_atom_type_scat_dispersion_real
_atom_type_scat_dispersion_imag
_atom_type_scat_source
C C 0.0137 0.0067 'International Tables Vol C Tables 4.2.6.8 and 6.1.1.4'
H H 0.0000 0.0000 'International Tables Vol C Tables 4.2.6.8 and 6.1.1.4'
Cl Cl 0.3281 0.5435 'International Tables Vol C Tables 4.2.6.8 and 6.1.1.4'
Cu Cu -2.7974 3.6876 'International Tables Vol C Tables 4.2.6.8 and 6.1.1.4'
F F 0.0583 0.0400 'International Tables Vol C Tables 4.2.6.8 and 6.1.1.4'
N N 0.0241 0.0134 'International Tables Vol C Tables 4.2.6.8 and 6.1.1.4'
O O 0.0389 0.0241 'International Tables Vol C Tables 4.2.6.8 and 6.1.1.4'

loop_
_geom_angle_atom_site_label_1
_geom_angle_atom_site_label_2
_geom_angle_atom_site_label_3
_geom_angle
_geom_angle_site_symmetry_1
_geom_angle_site_symmetry_3
_geom_angle_publ_flag
O4 Cu1 O3 86.23(17) . . ?
O4 Cu1 O1 91.80(18) . . ?
O4 Cu1 N3 89.51(19) . 2_546 ?
O4 Cu1 N1 90.34(19) . . ?
O2 Cu1 O4 177.69(19) . . ?
O2 Cu1 O3 94.89(18) . . ?
O2 Cu1 O1 87.05(18) . . ?
O2 Cu1 N3 88.49(19) . 2_546 ?
O2 Cu1 N1 91.67(19) . . ?
O3 Cu1 O1 177.90(15) . . ?
N3 Cu1 O3 89.03(19) 2_546 . ?
N3 Cu1 O1 90.20(19) 2_546 . ?
N1 Cu1 O3 90.6(2) . . ?
N1 Cu1 O1 90.14(19) . . ?
N1 Cu1 N3 179.6(2) . 2_546 ?
C8 O4 Cu1 126.1(4) . . ?
C3 O2 Cu1 124.7(5) . . ?
C6 O3 Cu1 119.8(4) . . ?
C1 O1 Cu1 118.7(5) . . ?
C25 O5 C29 119.7(4) . . ?
C19 N3 Cu1 119.1(4) . 2_556 ?
C22 N3 Cu1 122.5(4) . 2_556 ?
C22 N3 C19 118.1(5) . . ?
C13 N2 C17 116.9(5) . . ?
C11 N1 Cu1 119.3(4) . . ?
C28 N1 Cu1 122.7(4) . . ?
C28 N1 C11 118.0(5) . . ?
C24 C23 C15 119.5(5) . . ?
C24 C23 C25 117.6(5) . 3_666 ?
C25 C23 C15 122.9(5) 3_666 . ?
C23 C24 H24 119.1 . . ?
C25 C24 C23 121.8(5) . . ?
C25 C24 H24 119.1 . . ?
C26 C12 C13 119.6(5) . . ?
C11 C12 C13 122.0(5) . . ?
C11 C12 C26 118.2(5) . . ?
C19 C18 C17 120.7(5) . . ?
C19 C18 C20 117.6(5) . . ?
C20 C18 C17 121.6(5) . . ?
C16 C15 C23 121.2(5) . . ?
C14 C15 C23 121.7(5) . . ?
C14 C15 C16 117.0(5) . . ?
N2 C13 C12 114.2(5) . . ?
N2 C13 C14 123.4(5) . . ?
C14 C13 C12 122.4(5) . . ?
C32 C31 C30 119.9(6) . . ?
C36 C31 C30 121.8(6) . . ?
C36 C31 C32 118.4(6) . . ?
C15 C16 H16 120.3 . . ?
C17 C16 C15 119.3(5) . . ?
C17 C16 H16 120.3 . . ?
C15 C14 H14 120.1 . . ?
C13 C14 C15 119.8(5) . . ?
C13 C14 H14 120.1 . . ?
O5 C25 C23 116.1(5) . 3_666 ?
O5 C25 C24 123.2(5) . . ?
C24 C25 C23 120.6(5) . 3_666 ?
N3 C19 C18 123.2(6) . . ?
N3 C19 H19 118.4 . . ?
C18 C19 H19 118.4 . . ?
C12 C26 H26 120.5 . . ?
C27 C26 C12 119.0(6) . . ?
C27 C26 H26 120.5 . . ?
N2 C17 C18 114.4(5) . . ?
N2 C17 C16 123.5(5) . . ?
C16 C17 C18 122.1(5) . . ?
O5 C29 H29A 110.7 . . ?
O5 C29 H29B 110.7 . . ?
O5 C29 C30 105.0(5) . . ?
H29A C29 H29B 108.8 . . ?
C30 C29 H29A 110.7 . . ?
C30 C29 H29B 110.7 . . ?
N3 C22 H22 118.8 . . ?
N3 C22 C21 122.4(6) . . ?
C21 C22 H22 118.8 . . ?
N1 C11 C12 123.3(6) . . ?
N1 C11 H11 118.3 . . ?
C12 C11 H11 118.3 . . ?
C31 C30 C29 113.5(5) . . ?
C31 C30 H30A 108.9 . . ?
C31 C30 H30B 108.9 . . ?
C29 C30 H30A 108.9 . . ?
C29 C30 H30B 108.9 . . ?
H30A C30 H30B 107.7 . . ?
C18 C20 H20 120.5 . . ?
C21 C20 C18 119.1(6) . . ?
C21 C20 H20 120.5 . . ?
O4 C8 C9 112.0(6) . . ?
O4 C8 C7 129.7(6) . . ?
C7 C8 C9 118.3(6) . . ?
C22 C21 C20 119.4(6) . . ?
C22 C21 H21 120.3 . . ?
C20 C21 H21 120.3 . . ?
C31 C32 H32 119.6 . . ?
C33 C32 C31 120.8(7) . . ?
C33 C32 H32 119.6 . . ?
O1 C1 C2 128.5(7) . . ?
O1 C1 C5 116.9(7) . . ?
C2 C1 C5 114.6(6) . . ?
N1 C28 H28 118.9 . . ?
N1 C28 C27 122.2(6) . . ?
C27 C28 H28 118.9 . . ?
F12 C9 C8 111.2(6) . . ?
F11 C9 F12 106.8(6) . . ?
F11 C9 F10 107.0(6) . . ?
F11 C9 C8 114.2(6) . . ?
F10 C9 F12 106.3(6) . . ?
F10 C9 C8 111.0(6) . . ?
C8 C7 H7 117.7 . . ?
C8 C7 C6 124.6(6) . . ?
C6 C7 H7 117.7 . . ?
C26 C27 H27 120.5 . . ?
C28 C27 C26 119.1(6) . . ?
C28 C27 H27 120.5 . . ?
O3 C6 C7 126.3(6) . . ?
O3 C6 C10 114.9(9) . . ?
O3 C6 C62 115.6(8) . . ?
C7 C6 C10 118.6(9) . . ?
C7 C6 C62 118.0(8) . . ?
C33 C34 H34 120.3 . . ?
C35 C34 H34 120.3 . . ?
C35 C34 C33 119.3(7) . . ?
O2 C3 C2 130.8(7) . . ?
O2 C3 C4 112.3(7) . . ?
C2 C3 C4 116.9(6) . . ?
C31 C36 H36 119.5 . . ?
C31 C36 C35 121.0(7) . . ?
C35 C36 H36 119.5 . . ?
C1 C2 H2 118.1 . . ?
C3 C2 C1 123.9(6) . . ?
C3 C2 H2 118.1 . . ?
F4 C4 F6 105.4(7) . . ?
F4 C4 C3 114.8(7) . . ?
F5 C4 F4 107.3(7) . . ?
F5 C4 F6 109.6(8) . . ?
F5 C4 C3 111.2(6) . . ?
F6 C4 C3 108.3(6) . . ?
C32 C33 C34 119.9(7) . . ?
C32 C33 H33 120.0 . . ?
C34 C33 H33 120.0 . . ?
F8 C10 F7 103.5(13) . . ?
F8 C10 F9 99.4(11) . . ?
F8 C10 C6 121.8(12) . . ?
F7 C10 C6 110.2(11) . . ?
F9 C10 F7 102.9(11) . . ?
F9 C10 C6 116.6(12) . . ?
C34 C35 C36 120.5(6) . . ?
C34 C35 H35 119.7 . . ?
C36 C35 H35 119.7 . . ?
F1 C5 F2 107.1(9) . . ?
F1 C5 F3 106.6(7) . . ?
F1 C5 C1 112.5(7) . . ?
F2 C5 F3 107.2(7) . . ?
F2 C5 C1 111.4(7) . . ?
F3 C5 C1 111.7(8) . . ?
C39 C38 Cl8 119.9(5) . . ?
C39 C38 C37 120.0 . . ?
C37 C38 Cl8 120.1(5) . . ?
C38 C39 H39 120.0 . . ?
C38 C39 C40 120.0 . . ?
C40 C39 H39 120.0 . . ?
C39 C40 H40 120.0 . . ?
C41 C40 C39 120.0 . . ?
C41 C40 H40 120.0 . . ?
C40 C41 H41 120.0 . . ?
C42 C41 C40 120.0 . . ?
C42 C41 H41 120.0 . . ?
C41 C42 H42 120.0 . . ?
C41 C42 C37 120.0 . . ?
C37 C42 H42 120.0 . . ?
C38 C37 Cl1 120.2(5) . . ?
C42 C37 Cl1 119.7(5) . . ?
C42 C37 C38 120.0 . . ?
Cl4 C61 Cl6 110.1(5) . . ?
Cl4 C61 Cl10 110.5(5) . . ?
Cl4 C61 H61 108.9 . . ?
Cl6 C61 H61 108.9 . . ?
Cl10 C61 Cl6 109.4(6) . . ?
Cl10 C61 H61 108.9 . . ?
C44 C43 Cl11 115.7(10) . . ?
C44 C43 C48 120.0 . . ?
C48 C43 Cl11 124.1(10) . . ?
C43 C44 H44 120.0 . . ?
C43 C44 C45 120.0 . . ?
C45 C44 H44 120.0 . . ?
C44 C45 H45 120.0 . . ?
C46 C45 C44 120.0 . . ?
C46 C45 H45 120.0 . . ?
C45 C46 H46 120.0 . . ?
C45 C46 C47 120.0 . . ?
C47 C46 H46 120.0 . . ?
C46 C47 H47 120.0 . . ?
C48 C47 C46 120.0 . . ?
C48 C47 H47 120.0 . . ?
C43 C48 Cl3 115.7(10) . . ?
C47 C48 Cl3 124.3(10) . . ?
C47 C48 C43 120.0 . . ?
C50 C49 C54 120.0 . . ?
C50 C49 Cl2 119.3(13) . . ?
C54 C49 Cl2 120.7(13) . . ?
C49 C50 H50 120.0 . . ?
C49 C50 C51 120.0 . . ?
C51 C50 H50 120.0 . . ?
C50 C51 H51 120.0 . . ?
C50 C51 C52 120.0 . . ?
C52 C51 H51 120.0 . . ?
C51 C52 H52 120.0 . . ?
C53 C52 C51 120.0 . . ?
C53 C52 H52 120.0 . . ?
C52 C53 H53 120.0 . . ?
C54 C53 C52 120.0 . . ?
C54 C53 H53 120.0 . . ?
C49 C54 Cl7 120.3(11) . . ?
C53 C54 Cl7 119.6(11) . . ?
C53 C54 C49 120.0 . . ?
C56 C55 Cl9 119.8(14) . . ?
C56 C55 C60 120.0 . . ?
C60 C55 Cl9 120.1(14) . . ?
C55 C56 H56 120.0 . . ?
C55 C56 C57 120.0 . . ?
C57 C56 H56 120.0 . . ?
C56 C57 H57 120.0 . . ?
C58 C57 C56 120.0 . . ?
C58 C57 H57 120.0 . . ?
C57 C58 H58 120.0 . . ?
C57 C58 C59 120.0 . . ?
C59 C58 H58 120.0 . . ?
C58 C59 H59 120.0 . . ?
C60 C59 C58 120.0 . . ?
C60 C59 H59 120.0 . . ?
C55 C60 Cl5 119.9(16) . . ?
C59 C60 C55 120.0 . . ?
C59 C60 Cl5 120.0(16) . . ?
F13 C62 C6 115.5(12) . . ?
F15 C62 C6 110.5(12) . . ?
F15 C62 F13 105.3(11) . . ?
F14 C62 C6 110.8(12) . . ?
F14 C62 F13 108.0(13) . . ?
F14 C62 F15 106.2(12) . . ?

loop_
_geom_bond_atom_site_label_1
_geom_bond_atom_site_label_2
_geom_bond_distance
_geom_bond_site_symmetry_2
_geom_bond_publ_flag
Cu1 O4 1.981(4) . ?
Cu1 O2 1.979(4) . ?
Cu1 O3 2.305(5) . ?
Cu1 O1 2.330(5) . ?
Cu1 N3 2.012(5) 2_546 ?
Cu1 N1 1.981(5) . ?
Cl1 C37 1.711(6) . ?
Cl4 C61 1.750(10) . ?
Cl6 C61 1.755(10) . ?
Cl8 C38 1.740(6) . ?
Cl10 C61 1.752(10) . ?
F12 C9 1.341(9) . ?
O4 C8 1.267(8) . ?
O2 C3 1.242(9) . ?
F11 C9 1.328(8) . ?
O3 C6 1.248(8) . ?
O1 C1 1.216(8) . ?
F8 C10 1.366(12) . ?
F10 C9 1.339(9) . ?
O5 C25 1.374(7) . ?
O5 C29 1.415(7) . ?
N3 C19 1.349(7) . ?
N3 C22 1.348(8) . ?
F4 C4 1.324(10) . ?
N2 C13 1.329(7) . ?
N2 C17 1.348(7) . ?
N1 C11 1.360(7) . ?
N1 C28 1.345(8) . ?
F1 C5 1.319(11) . ?
F5 C4 1.298(10) . ?
F6 C4 1.337(10) . ?
F7 C10 1.387(13) . ?
F2 C5 1.325(11) . ?
F3 C5 1.332(12) . ?
F9 C10 1.375(13) . ?
C23 C24 1.402(7) . ?
C23 C15 1.493(8) . ?
C23 C25 1.406(8) 3_666 ?
C24 H24 0.9500 . ?
C24 C25 1.376(8) . ?
C12 C13 1.495(8) . ?
C12 C26 1.397(9) . ?
C12 C11 1.365(8) . ?
C18 C19 1.372(8) . ?
C18 C17 1.489(8) . ?
C18 C20 1.410(9) . ?
C15 C16 1.393(8) . ?
C15 C14 1.391(8) . ?
C13 C14 1.380(9) . ?
C31 C30 1.522(9) . ?
C31 C32 1.385(10) . ?
C31 C36 1.367(10) . ?
C16 H16 0.9500 . ?
C16 C17 1.379(8) . ?
C14 H14 0.9500 . ?
C19 H19 0.9500 . ?
C26 H26 0.9500 . ?
C26 C27 1.394(9) . ?
C29 H29A 0.9900 . ?
C29 H29B 0.9900 . ?
C29 C30 1.531(8) . ?
C22 H22 0.9500 . ?
C22 C21 1.367(9) . ?
C11 H11 0.9500 . ?
C30 H30A 0.9900 . ?
C30 H30B 0.9900 . ?
C20 H20 0.9500 . ?
C20 C21 1.379(9) . ?
C8 C9 1.503(10) . ?
C8 C7 1.373(10) . ?
C21 H21 0.9500 . ?
C32 H32 0.9500 . ?
C32 C33 1.375(10) . ?
C1 C2 1.430(11) . ?
C1 C5 1.542(12) . ?
C28 H28 0.9500 . ?
C28 C27 1.380(9) . ?
C7 H7 0.9500 . ?
C7 C6 1.438(10) . ?
C27 H27 0.9500 . ?
C6 C10 1.444(12) . ?
C6 C62 1.459(13) . ?
C34 H34 0.9500 . ?
C34 C33 1.394(12) . ?
C34 C35 1.350(13) . ?
C3 C2 1.380(11) . ?
C3 C4 1.548(10) . ?
C36 H36 0.9500 . ?
C36 C35 1.389(11) . ?
C2 H2 0.9500 . ?
C33 H33 0.9500 . ?
C35 H35 0.9500 . ?
C38 C39 1.3900 . ?
C38 C37 1.3900 . ?
C39 H39 0.9500 . ?
C39 C40 1.3900 . ?
C40 H40 0.9500 . ?
C40 C41 1.3900 . ?
C41 H41 0.9500 . ?
C41 C42 1.3900 . ?
C42 H42 0.9500 . ?
C42 C37 1.3900 . ?
C61 H61 1.0000 . ?
Cl11 C43 1.716(14) . ?
Cl3 C48 1.760(15) . ?
C43 C44 1.3900 . ?
C43 C48 1.3900 . ?
C44 H44 0.9500 . ?
C44 C45 1.3900 . ?
C45 H45 0.9500 . ?
C45 C46 1.3900 . ?
C46 H46 0.9500 . ?
C46 C47 1.3900 . ?
C47 H47 0.9500 . ?
C47 C48 1.3900 . ?
Cl7 C54 1.689(17) . ?
C49 C50 1.3900 . ?
C49 C54 1.3900 . ?
C49 Cl2 1.80(2) . ?
C50 H50 0.9500 . ?
C50 C51 1.3900 . ?
C51 H51 0.9500 . ?
C51 C52 1.3900 . ?
C52 H52 0.9500 . ?
C52 C53 1.3900 . ?
C53 H53 0.9500 . ?
C53 C54 1.3900 . ?
Cl9 C55 1.76(2) . ?
C55 C56 1.3900 . ?
C55 C60 1.3900 . ?
C56 H56 0.9500 . ?
C56 C57 1.3900 . ?
C57 H57 0.9500 . ?
C57 C58 1.3900 . ?
C58 H58 0.9500 . ?
C58 C59 1.3900 . ?
C59 H59 0.9500 . ?
C59 C60 1.3900 . ?
C60 Cl5 1.62(2) . ?
F13 C62 1.388(13) . ?
F15 C62 1.387(13) . ?
F14 C62 1.378(13) . ?

loop_
_geom_torsion_atom_site_label_1
_geom_torsion_atom_site_label_2
_geom_torsion_atom_site_label_3
_geom_torsion_atom_site_label_4
_geom_torsion
_geom_torsion_site_symmetry_1
_geom_torsion_site_symmetry_2
_geom_torsion_site_symmetry_3
_geom_torsion_site_symmetry_4
_geom_torsion_publ_flag
Cu1 O4 C8 C9 -159.6(4) . . . . ?
Cu1 O4 C8 C7 18.8(10) . . . . ?
Cu1 O2 C3 C2 22.7(10) . . . . ?
Cu1 O2 C3 C4 -156.2(5) . . . . ?
Cu1 O3 C6 C7 -16.8(9) . . . . ?
Cu1 O3 C6 C10 158.6(8) . . . . ?
Cu1 O3 C6 C62 166.7(8) . . . . ?
Cu1 O1 C1 C2 -8.9(10) . . . . ?
Cu1 O1 C1 C5 171.6(5) . . . . ?
Cu1 N3 C19 C18 172.9(4) 2_556 . . . ?
Cu1 N3 C22 C21 -173.1(5) 2_556 . . . ?
Cu1 N1 C11 C12 -177.6(4) . . . . ?
Cu1 N1 C28 C27 177.6(6) . . . . ?
Cl8 C38 C39 C40 -177.9(6) . . . . ?
Cl8 C38 C37 Cl1 -5.5(5) . . . . ?
Cl8 C38 C37 C42 177.9(6) . . . . ?
O4 C8 C9 F12 -53.6(8) . . . . ?
O4 C8 C9 F11 -174.6(6) . . . . ?
O4 C8 C9 F10 64.5(8) . . . . ?
O4 C8 C7 C6 3.3(12) . . . . ?
O2 C3 C2 C1 0.2(13) . . . . ?
O2 C3 C4 F4 -163.4(7) . . . . ?
O2 C3 C4 F5 -41.3(9) . . . . ?
O2 C3 C4 F6 79.2(8) . . . . ?
O3 C6 C10 F8 176.5(13) . . . . ?
O3 C6 C10 F7 -62.1(14) . . . . ?
O3 C6 C10 F9 54.7(14) . . . . ?
O3 C6 C62 F13 -49.3(15) . . . . ?
O3 C6 C62 F15 70.1(12) . . . . ?
O3 C6 C62 F14 -172.5(11) . . . . ?
O1 C1 C2 C3 -6.0(13) . . . . ?
O1 C1 C5 F1 -7.2(11) . . . . ?
O1 C1 C5 F2 113.1(8) . . . . ?
O1 C1 C5 F3 -127.0(8) . . . . ?
O5 C29 C30 C31 -176.5(6) . . . . ?
N3 C22 C21 C20 1.1(11) . . . . ?
N2 C13 C14 C15 -1.3(9) . . . . ?
N1 C28 C27 C26 -0.9(11) . . . . ?
C23 C24 C25 O5 -177.9(5) . . . . ?
C23 C24 C25 C23 1.4(10) . . . 3_666 ?
C23 C15 C16 C17 178.9(5) . . . . ?
C23 C15 C14 C13 -177.7(5) . . . . ?
C24 C23 C15 C16 -140.0(6) . . . . ?
C24 C23 C15 C14 39.6(8) . . . . ?
C12 C13 C14 C15 -179.7(5) . . . . ?
C12 C26 C27 C28 3.7(11) . . . . ?
C18 C20 C21 C22 -2.9(10) . . . . ?
C15 C23 C24 C25 177.6(5) . . . . ?
C15 C16 C17 N2 -1.4(9) . . . . ?
C15 C16 C17 C18 177.2(5) . . . . ?
C13 N2 C17 C18 -176.6(5) . . . . ?
C13 N2 C17 C16 2.1(8) . . . . ?
C13 C12 C26 C27 -179.4(6) . . . . ?
C13 C12 C11 N1 176.5(5) . . . . ?
C31 C32 C33 C34 -1.8(12) . . . . ?
C31 C36 C35 C34 0.4(11) . . . . ?
C16 C15 C14 C13 2.0(8) . . . . ?
C14 C15 C16 C17 -0.7(8) . . . . ?
C25 O5 C29 C30 179.2(5) . . . . ?
C25 C23 C24 C25 -1.3(9) 3_666 . . . ?
C25 C23 C15 C16 38.9(8) 3_666 . . . ?
C25 C23 C15 C14 -141.5(6) 3_666 . . . ?
C19 N3 C22 C21 1.1(9) . . . . ?
C19 C18 C17 N2 145.4(6) . . . . ?
C19 C18 C17 C16 -33.3(8) . . . . ?
C19 C18 C20 C21 2.5(9) . . . . ?
C26 C12 C13 N2 24.6(8) . . . . ?
C26 C12 C13 C14 -156.9(6) . . . . ?
C26 C12 C11 N1 0.9(9) . . . . ?
C17 N2 C13 C12 177.7(5) . . . . ?
C17 N2 C13 C14 -0.7(8) . . . . ?
C17 C18 C19 N3 -177.2(5) . . . . ?
C17 C18 C20 C21 179.4(6) . . . . ?
C29 O5 C25 C23 -179.6(5) . . . 3_666 ?
C29 O5 C25 C24 -0.4(9) . . . . ?
C22 N3 C19 C18 -1.6(9) . . . . ?
C11 N1 C28 C27 -1.9(10) . . . . ?
C11 C12 C13 N2 -150.9(5) . . . . ?
C11 C12 C13 C14 27.6(8) . . . . ?
C11 C12 C26 C27 -3.7(9) . . . . ?
C30 C31 C32 C33 -177.5(7) . . . . ?
C30 C31 C36 C35 178.1(6) . . . . ?
C20 C18 C19 N3 -0.2(9) . . . . ?
C20 C18 C17 N2 -31.4(8) . . . . ?
C20 C18 C17 C16 149.9(6) . . . . ?
C8 C7 C6 O3 -1.9(12) . . . . ?
C8 C7 C6 C10 -177.1(9) . . . . ?
C8 C7 C6 C62 174.5(9) . . . . ?
C32 C31 C30 C29 -60.4(9) . . . . ?
C32 C31 C36 C35 0.1(10) . . . . ?
C28 N1 C11 C12 1.9(9) . . . . ?
C9 C8 C7 C6 -178.4(7) . . . . ?
C7 C8 C9 F12 127.8(7) . . . . ?
C7 C8 C9 F11 6.9(9) . . . . ?
C7 C8 C9 F10 -114.1(7) . . . . ?
C7 C6 C10 F8 -7.8(18) . . . . ?
C7 C6 C10 F7 113.6(12) . . . . ?
C7 C6 C10 F9 -129.6(11) . . . . ?
C7 C6 C62 F13 133.9(11) . . . . ?
C7 C6 C62 F15 -106.7(11) . . . . ?
C7 C6 C62 F14 10.7(16) . . . . ?
C36 C31 C30 C29 121.6(7) . . . . ?
C36 C31 C32 C33 0.6(11) . . . . ?
C2 C1 C5 F1 173.3(8) . . . . ?
C2 C1 C5 F2 -66.5(10) . . . . ?
C2 C1 C5 F3 53.4(9) . . . . ?
C2 C3 C4 F4 17.5(10) . . . . ?
C2 C3 C4 F5 139.6(8) . . . . ?
C2 C3 C4 F6 -99.9(8) . . . . ?
C4 C3 C2 C1 179.0(7) . . . . ?
C33 C34 C35 C36 -1.6(11) . . . . ?
C35 C34 C33 C32 2.2(12) . . . . ?
C5 C1 C2 C3 173.5(7) . . . . ?
C38 C39 C40 C41 0.0 . . . . ?
C39 C38 C37 Cl1 176.6(6) . . . . ?
C39 C38 C37 C42 0.0 . . . . ?
C39 C40 C41 C42 0.0 . . . . ?
C40 C41 C42 C37 0.0 . . . . ?
C41 C42 C37 Cl1 -176.6(6) . . . . ?
C41 C42 C37 C38 0.0 . . . . ?
C37 C38 C39 C40 0.0 . . . . ?
Cl11 C43 C44 C45 175.5(12) . . . . ?
Cl11 C43 C48 Cl3 2.0(14) . . . . ?
Cl11 C43 C48 C47 -175.1(13) . . . . ?
C43 C44 C45 C46 0.0 . . . . ?
C44 C43 C48 Cl3 177.2(13) . . . . ?
C44 C43 C48 C47 0.0 . . . . ?
C44 C45 C46 C47 0.0 . . . . ?
C45 C46 C47 C48 0.0 . . . . ?
C46 C47 C48 Cl3 -176.9(14) . . . . ?
C46 C47 C48 C43 0.0 . . . . ?
C48 C43 C44 C45 0.0 . . . . ?
C49 C50 C51 C52 0.0 . . . . ?
C50 C49 C54 Cl7 -177.4(15) . . . . ?
C50 C49 C54 C53 0.0 . . . . ?
C50 C51 C52 C53 0.0 . . . . ?
C51 C52 C53 C54 0.0 . . . . ?
C52 C53 C54 Cl7 177.5(15) . . . . ?
C52 C53 C54 C49 0.0 . . . . ?
C54 C49 C50 C51 0.0 . . . . ?
Cl2 C49 C50 C51 -179.6(18) . . . . ?
Cl2 C49 C54 Cl7 2.2(18) . . . . ?
Cl2 C49 C54 C53 179.6(18) . . . . ?
Cl9 C55 C56 C57 -177(2) . . . . ?
Cl9 C55 C60 C59 177(2) . . . . ?
Cl9 C55 C60 Cl5 -6(2) . . . . ?
C55 C56 C57 C58 0.0 . . . . ?
C56 C55 C60 C59 0.0 . . . . ?
C56 C55 C60 Cl5 177(2) . . . . ?
C56 C57 C58 C59 0.0 . . . . ?
C57 C58 C59 C60 0.0 . . . . ?
C58 C59 C60 C55 0.0 . . . . ?
C58 C59 C60 Cl5 -177(2) . . . . ?
C60 C55 C56 C57 0.0 . . . . ?
